data_7133602
loop_
_publ_author_name
'Evans, Matthew J.'
'Parr, Joseph M.'
'Nguyen, Dat T.'
'Jones, Cameron'

_publ_section_title
;
 An isolable stannaimine and its cycloaddition/metathesis reactions with
 carbon dioxide.
;
_journal_issue 75
_journal_name_full 'Chemical communications (Cambridge, England)'
_journal_page_first 10350
_journal_page_last 10353
_journal_paper_doi 10.1039/d4cc04006f
_journal_volume 60
_journal_year 2024
_chemical_formula_sum 'C48 H77 N3 O Si2 Sn'
_chemical_formula_weight 886.99
_space_group_crystal_system triclinic
_space_group_IT_number 2
_space_group_name_Hall '-P 1'
_space_group_name_H-M_alt 'P -1'
_atom_sites_solution_hydrogens mixed
_atom_sites_solution_primary fmap
_audit_creation_method SHELXL-2018/3
_audit_update_record
;
2024-08-06 deposited with the CCDC.	2024-08-26 downloaded from the CCDC.
;
_cell_angle_alpha 76.517(2)
_cell_angle_beta 79.309(2)
_cell_angle_gamma 82.645(2)
_cell_formula_units_Z 2
_cell_length_a 11.1935(2)
_cell_length_b 12.7879(3)
_cell_length_c 16.5797(3)
_cell_measurement_reflns_used 24533
_cell_measurement_temperature 123.00(16)
_cell_measurement_theta_max 78.5760
_cell_measurement_theta_min 3.9950
_cell_volume 2258.83(8)
_computing_cell_refinement 'CrysAlisPro 1.171.43.95a (Rigaku OD, 2023)'
_computing_data_collection 'CrysAlisPro 1.171.43.95a (Rigaku OD, 2023)'
_computing_data_reduction 'CrysAlisPro 1.171.43.95a (Rigaku OD, 2023)'
_computing_structure_refinement 'SHELXL-2018/3 (Sheldrick, 2018)'
_computing_structure_solution 'SHELXT 2014/4 (Sheldrick, 2014)'
_diffrn_ambient_temperature 123(2)
_diffrn_detector_area_resol_mean 10.0000
_diffrn_measured_fraction_theta_full 0.998
_diffrn_measured_fraction_theta_max 0.967
_diffrn_measurement_device_type 'XtaLAB Synergy, Dualflex, HyPix'
_diffrn_measurement_method 'w\ scans'
_diffrn_radiation_type CuK\a
_diffrn_radiation_wavelength 1.54184
_diffrn_reflns_av_R_equivalents 0.0653
_diffrn_reflns_av_unetI/netI 0.0404
_diffrn_reflns_Laue_measured_fraction_full 0.998
_diffrn_reflns_Laue_measured_fraction_max 0.967
_diffrn_reflns_limit_h_max 14
_diffrn_reflns_limit_h_min -14
_diffrn_reflns_limit_k_max 12
_diffrn_reflns_limit_k_min -15
_diffrn_reflns_limit_l_max 20
_diffrn_reflns_limit_l_min -21
_diffrn_reflns_number 46149
_diffrn_reflns_point_group_measured_fraction_full 0.998
_diffrn_reflns_point_group_measured_fraction_max 0.967
_diffrn_reflns_theta_full 67.684
_diffrn_reflns_theta_max 80.621
_diffrn_reflns_theta_min 3.568
_diffrn_source 'micro-focus sealed X-ray tube'
_exptl_absorpt_coefficient_mu 5.288
_exptl_absorpt_correction_T_max 1.000
_exptl_absorpt_correction_T_min 0.614
_exptl_absorpt_correction_type gaussian
_exptl_absorpt_process_details
;
CrysAlisPro 1.171.43.95a (Rigaku Oxford Diffraction, 2023)
Numerical absorption correction based on gaussian integration over
a multifaceted crystal model
Empirical absorption correction using spherical harmonics,
implemented in SCALE3 ABSPACK scaling algorithm.
;
_exptl_crystal_colour colourless
_exptl_crystal_density_diffrn 1.304
_exptl_crystal_description plate
_exptl_crystal_F_000 944
_exptl_crystal_size_max 0.180
_exptl_crystal_size_mid 0.070
_exptl_crystal_size_min 0.020
_refine_diff_density_max 2.159
_refine_diff_density_min -1.465
_refine_diff_density_rms 0.092
_refine_ls_extinction_method none
_refine_ls_goodness_of_fit_ref 1.040
_refine_ls_hydrogen_treatment mixed
_refine_ls_matrix_type full
_refine_ls_number_parameters 503
_refine_ls_number_reflns 9606
_refine_ls_number_restraints 0
_refine_ls_restrained_S_all 1.040
_refine_ls_R_factor_all 0.0566
_refine_ls_R_factor_gt 0.0508
_refine_ls_shift/su_max 0.001
_refine_ls_shift/su_mean 0.000
_refine_ls_structure_factor_coef Fsqd
_refine_ls_weighting_details 'w=1/[\s^2^(Fo^2^)+(0.0684P)^2^+4.4091P] where P=(Fo^2^+2Fc^2^)/3'
_refine_ls_weighting_scheme calc
_refine_ls_wR_factor_gt 0.1304
_refine_ls_wR_factor_ref 0.1339
_reflns_Friedel_coverage 0.000
_reflns_number_gt 8702
_reflns_number_total 9606
_reflns_threshold_expression 'I > 2\s(I)'
_cod_data_source_file d4cc04006f2.cif
_cod_data_source_block cj1688
_cod_depositor_comments 'Adding full bibliography for 7133593--7133605.cif.'
_cod_database_code 7133602
_shelx_shelxl_version_number 2018/3
_shelx_space_group_comment
;
The symmetry employed for this shelxl refinement is uniquely defined
by the following loop, which should always be used as a source of
symmetry information in preference to the above space-group names.
They are only intended as comments.
;
_shelx_estimated_absorpt_t_min 0.449
_shelx_estimated_absorpt_t_max 0.902

loop_
_space_group_symop_operation_xyz
'x, y, z'
'-x, -y, -z'

loop_
_atom_site_label
_atom_site_type_symbol
_atom_site_fract_x
_atom_site_fract_y
_atom_site_fract_z
_atom_site_U_iso_or_equiv
_atom_site_adp_type
_atom_site_occupancy
_atom_site_site_symmetry_order
_atom_site_calc_flag
_atom_site_refinement_flags_posn
_atom_site_refinement_flags_adp
_atom_site_refinement_flags_occupancy
_atom_site_disorder_assembly
_atom_site_disorder_group
Sn1 Sn 0.30511(2) 0.64952(2) 0.22119(2) 0.03164(9) Uani 1 1 d . . . . .
Si1 Si 0.14139(10) 0.70853(8) 0.08281(7) 0.0358(2) Uani 1 1 d . . . . .
Si2 Si 0.23631(11) 0.88949(8) 0.14313(8) 0.0407(2) Uani 1 1 d . . . . .
O1 O 0.2313(3) 0.8000(2) 0.08649(18) 0.0395(6) Uani 1 1 d . . . . .
N1 N 0.1581(3) 0.6145(3) 0.1736(2) 0.0339(6) Uani 1 1 d . . . . .
N2 N 0.2803(3) 0.8077(3) 0.2323(2) 0.0373(7) Uani 1 1 d . . . . .
N3 N 0.3262(3) 0.5519(3) 0.3366(2) 0.0367(7) Uani 1 1 d . . . . .
C1 C 0.1107(4) 0.5065(3) 0.1966(2) 0.0359(8) Uani 1 1 d . . . . .
C2 C 0.0800(5) 0.4678(4) 0.2916(3) 0.0502(11) Uani 1 1 d . . . . .
H2A H 0.018093 0.520298 0.314805 0.060 Uiso 1 1 calc R U . . .
H2B H 0.154154 0.464032 0.317073 0.060 Uiso 1 1 calc R U . . .
C3 C 0.2038(4) 0.4220(3) 0.1606(3) 0.0454(10) Uani 1 1 d . . . . .
H3A H 0.222146 0.445447 0.098675 0.055 Uiso 1 1 calc R U . . .
H3B H 0.280746 0.416807 0.183162 0.055 Uiso 1 1 calc R U . . .
C4 C -0.0075(4) 0.5110(3) 0.1595(3) 0.0414(9) Uani 1 1 d . . . . .
H4A H -0.069574 0.564235 0.181475 0.050 Uiso 1 1 calc R U . . .
H4B H 0.010048 0.534998 0.097541 0.050 Uiso 1 1 calc R U . . .
C5 C 0.0305(6) 0.3560(5) 0.3147(3) 0.0656(16) Uani 1 1 d . . . . .
H5 H 0.012375 0.331866 0.377263 0.079 Uiso 1 1 calc R U . . .
C6 C -0.0862(5) 0.3629(5) 0.2777(3) 0.0604(13) Uani 1 1 d . . . . .
H6A H -0.119124 0.291419 0.292808 0.073 Uiso 1 1 calc R U . . .
H6B H -0.148534 0.414979 0.301027 0.073 Uiso 1 1 calc R U . . .
C7 C -0.0580(4) 0.3994(4) 0.1826(3) 0.0475(10) Uani 1 1 d . . . . .
H7 H -0.134589 0.404583 0.158412 0.057 Uiso 1 1 calc R U . . .
C8 C 0.0368(5) 0.3185(4) 0.1457(4) 0.0550(12) Uani 1 1 d . . . . .
H8A H 0.054959 0.342717 0.083777 0.066 Uiso 1 1 calc R U . . .
H8B H 0.004643 0.246829 0.158895 0.066 Uiso 1 1 calc R U . . .
C9 C 0.1538(5) 0.3106(4) 0.1836(4) 0.0589(13) Uani 1 1 d . . . . .
H9 H 0.216075 0.257390 0.160321 0.071 Uiso 1 1 calc R U . . .
C10 C 0.1260(6) 0.2743(4) 0.2784(4) 0.0729(18) Uani 1 1 d . . . . .
H10A H 0.201721 0.268598 0.302548 0.088 Uiso 1 1 calc R U . . .
H10B H 0.094513 0.202178 0.293430 0.088 Uiso 1 1 calc R U . . .
C11 C -0.0157(4) 0.7745(4) 0.0751(3) 0.0496(10) Uani 1 1 d . . . . .
H11A H -0.055835 0.786765 0.130276 0.074 Uiso 1 1 calc R U . . .
H11B H -0.062742 0.727598 0.056398 0.074 Uiso 1 1 calc R U . . .
H11C H -0.011140 0.843722 0.034511 0.074 Uiso 1 1 calc R U . . .
C12 C 0.2041(4) 0.6615(4) -0.0163(3) 0.0451(9) Uani 1 1 d . . . . .
H12A H 0.193599 0.720768 -0.064621 0.068 Uiso 1 1 calc R U . . .
H12B H 0.160511 0.600897 -0.018884 0.068 Uiso 1 1 calc R U . . .
H12C H 0.291115 0.638034 -0.017313 0.068 Uiso 1 1 calc R U . . .
C13 C 0.0852(5) 0.9684(4) 0.1547(4) 0.0647(15) Uani 1 1 d . . . . .
H13A H 0.054139 0.984916 0.101243 0.097 Uiso 1 1 calc R U . . .
H13B H 0.093699 1.035802 0.170765 0.097 Uiso 1 1 calc R U . . .
H13C H 0.027983 0.926028 0.198348 0.097 Uiso 1 1 calc R U . . .
C14 C 0.3497(6) 0.9826(4) 0.0793(3) 0.0614(13) Uani 1 1 d . . . . .
H14A H 0.427783 0.941083 0.065684 0.092 Uiso 1 1 calc R U . . .
H14B H 0.360899 1.035083 0.111306 0.092 Uiso 1 1 calc R U . . .
H14C H 0.320258 1.020731 0.027203 0.092 Uiso 1 1 calc R U . . .
C15 C 0.2720(4) 0.8391(3) 0.3146(3) 0.0373(8) Uani 1 1 d . . . . .
C16 C 0.2782(5) 0.9613(3) 0.3018(3) 0.0470(10) Uani 1 1 d . . . . .
H16A H 0.211647 1.000532 0.271843 0.056 Uiso 1 1 calc R U . . .
H16B H 0.356932 0.981923 0.266868 0.056 Uiso 1 1 calc R U . . .
C17 C 0.3801(4) 0.7857(4) 0.3598(3) 0.0447(9) Uani 1 1 d . . . . .
H17A H 0.457410 0.810199 0.324972 0.054 Uiso 1 1 calc R U . . .
H17B H 0.383697 0.706346 0.367368 0.054 Uiso 1 1 calc R U . . .
C18 C 0.1521(4) 0.8084(4) 0.3709(3) 0.0507(11) Uani 1 1 d . . . . .
H18A H 0.148022 0.729487 0.380489 0.061 Uiso 1 1 calc R U . . .
H18B H 0.083029 0.844823 0.342394 0.061 Uiso 1 1 calc R U . . .
C19 C 0.2662(5) 0.9940(4) 0.3876(3) 0.0527(11) Uani 1 1 d . . . . .
H19 H 0.269220 1.073839 0.377861 0.063 Uiso 1 1 calc R U . . .
C20 C 0.1460(5) 0.9630(5) 0.4406(4) 0.0647(14) Uani 1 1 d . . . . .
H20A H 0.078003 1.001274 0.411680 0.078 Uiso 1 1 calc R U . . .
H20B H 0.137522 0.984411 0.495163 0.078 Uiso 1 1 calc R U . . .
C21 C 0.1402(5) 0.8404(5) 0.4555(3) 0.0621(14) Uani 1 1 d . . . . .
H21 H 0.060643 0.819824 0.490873 0.075 Uiso 1 1 calc R U . . .
C22 C 0.2445(6) 0.7817(4) 0.4993(3) 0.0644(15) Uani 1 1 d . . . . .
H22A H 0.242137 0.702795 0.507300 0.077 Uiso 1 1 calc R U . . .
H22B H 0.236223 0.799114 0.555310 0.077 Uiso 1 1 calc R U . . .
C23 C 0.3660(5) 0.8155(4) 0.4467(3) 0.0536(11) Uani 1 1 d . . . . .
H23 H 0.434589 0.777520 0.476350 0.064 Uiso 1 1 calc R U . . .
C24 C 0.3695(5) 0.9372(4) 0.4329(3) 0.0537(11) Uani 1 1 d . . . . .
H24A H 0.361333 0.957998 0.487709 0.064 Uiso 1 1 calc R U . . .
H24B H 0.448596 0.958806 0.399133 0.064 Uiso 1 1 calc R U . . .
C25 C 0.3932(4) 0.4550(3) 0.3230(2) 0.0356(8) Uani 1 1 d . . . . .
C26 C 0.4711(4) 0.4583(3) 0.2449(3) 0.0365(8) Uani 1 1 d . . . . .
C27 C 0.5313(4) 0.3618(4) 0.2289(3) 0.0454(10) Uani 1 1 d . . . . .
H27 H 0.585015 0.362601 0.177231 0.054 Uiso 1 1 calc R U . . .
C28 C 0.5158(5) 0.2628(4) 0.2865(3) 0.0495(11) Uani 1 1 d . . . . .
C29 C 0.4429(5) 0.2639(3) 0.3630(3) 0.0465(10) Uani 1 1 d . . . . .
H29 H 0.435489 0.198059 0.403582 0.056 Uiso 1 1 calc R U . . .
C30 C 0.3796(4) 0.3579(3) 0.3830(3) 0.0402(9) Uani 1 1 d . . . . .
C31 C 0.4845(3) 0.5668(3) 0.1831(2) 0.0344(8) Uani 1 1 d . . . . .
C32 C 0.5856(4) 0.6228(3) 0.2033(3) 0.0409(9) Uani 1 1 d . . . . .
H32A H 0.561581 0.635824 0.260911 0.049 Uiso 1 1 calc R U . . .
H32B H 0.661489 0.573609 0.202389 0.049 Uiso 1 1 calc R U . . .
C33 C 0.6121(4) 0.7293(4) 0.1429(3) 0.0480(10) Uani 1 1 d . . . . .
H33A H 0.683059 0.756946 0.156331 0.058 Uiso 1 1 calc R U . . .
H33B H 0.540850 0.782813 0.149892 0.058 Uiso 1 1 calc R U . . .
C34 C 0.6389(4) 0.7160(4) 0.0521(3) 0.0501(11) Uani 1 1 d . . . . .
H34A H 0.650627 0.787361 0.013907 0.060 Uiso 1 1 calc R U . . .
H34B H 0.715416 0.668834 0.043480 0.060 Uiso 1 1 calc R U . . .
C35 C 0.5351(4) 0.6671(3) 0.0309(3) 0.0431(9) Uani 1 1 d . . . . .
H35A H 0.555436 0.657401 -0.027752 0.052 Uiso 1 1 calc R U . . .
H35B H 0.459933 0.716920 0.035434 0.052 Uiso 1 1 calc R U . . .
C36 C 0.5122(4) 0.5587(3) 0.0900(2) 0.0378(8) Uani 1 1 d . . . . .
H36A H 0.585049 0.507288 0.081464 0.045 Uiso 1 1 calc R U . . .
H36B H 0.442531 0.529920 0.075909 0.045 Uiso 1 1 calc R U . . .
C37 C 0.5761(5) 0.1563(4) 0.2679(3) 0.0530(11) Uani 1 1 d . . . . .
H37 H 0.537158 0.098126 0.312732 0.064 Uiso 1 1 calc R U . . .
C38 C 0.5599(5) 0.1358(4) 0.1854(4) 0.0552(12) Uani 1 1 d . . . . .
H38A H 0.594077 0.194127 0.139613 0.066 Uiso 1 1 calc R U . . .
H38B H 0.471565 0.138471 0.183836 0.066 Uiso 1 1 calc R U . . .
C39 C 0.6213(6) 0.0275(4) 0.1697(4) 0.0693(16) Uani 1 1 d . . . . .
H39A H 0.579465 -0.031343 0.210689 0.083 Uiso 1 1 calc R U . . .
H39B H 0.612971 0.021269 0.112658 0.083 Uiso 1 1 calc R U . . .
C40 C 0.7480(6) 0.0152(5) 0.1772(4) 0.0732(17) Uani 1 1 d . . . . .
H40A H 0.791529 0.068169 0.131376 0.088 Uiso 1 1 calc R U . . .
H40B H 0.782731 -0.057963 0.170374 0.088 Uiso 1 1 calc R U . . .
C41 C 0.7699(6) 0.0320(5) 0.2635(5) 0.0801(19) Uani 1 1 d . . . . .
H41A H 0.734296 -0.025117 0.309773 0.096 Uiso 1 1 calc R U . . .
H41B H 0.858489 0.028445 0.264538 0.096 Uiso 1 1 calc R U . . .
C42 C 0.7083(5) 0.1437(5) 0.2743(4) 0.0671(15) Uani 1 1 d . . . . .
H42A H 0.717895 0.154739 0.329757 0.080 Uiso 1 1 calc R U . . .
H42B H 0.749995 0.200050 0.230551 0.080 Uiso 1 1 calc R U . . .
C43 C 0.2970(4) 0.3575(3) 0.4657(3) 0.0413(9) Uani 1 1 d . . . . .
H43 H 0.220736 0.403219 0.452429 0.050 Uiso 1 1 calc R U . . .
C44 C 0.2571(5) 0.2476(4) 0.5157(3) 0.0512(11) Uani 1 1 d . . . . .
H44A H 0.218033 0.214120 0.480224 0.061 Uiso 1 1 calc R U . . .
H44B H 0.329626 0.199482 0.531198 0.061 Uiso 1 1 calc R U . . .
C45 C 0.1673(5) 0.2595(5) 0.5952(4) 0.0651(14) Uani 1 1 d . . . . .
H45A H 0.091891 0.302437 0.579377 0.078 Uiso 1 1 calc R U . . .
H45B H 0.145129 0.187160 0.627335 0.078 Uiso 1 1 calc R U . . .
C46 C 0.2212(6) 0.3141(5) 0.6503(3) 0.0674(15) Uani 1 1 d . . . . .
H46A H 0.291529 0.267464 0.671157 0.081 Uiso 1 1 calc R U . . .
H46B H 0.159234 0.324368 0.699440 0.081 Uiso 1 1 calc R U . . .
C47 C 0.2628(5) 0.4227(5) 0.6016(3) 0.0591(13) Uani 1 1 d . . . . .
H47A H 0.302165 0.454714 0.637744 0.071 Uiso 1 1 calc R U . . .
H47B H 0.190830 0.471897 0.586349 0.071 Uiso 1 1 calc R U . . .
C48 C 0.3521(4) 0.4126(4) 0.5222(3) 0.0443(9) Uani 1 1 d . . . . .
H48A H 0.427796 0.369673 0.537642 0.053 Uiso 1 1 calc R U . . .
H48B H 0.373702 0.485250 0.490693 0.053 Uiso 1 1 calc R U . . .
H3 H 0.278(5) 0.542(4) 0.382(4) 0.053 Uiso 1 1 d . U . . .

loop_
_atom_site_aniso_label
_atom_site_aniso_U_11
_atom_site_aniso_U_22
_atom_site_aniso_U_33
_atom_site_aniso_U_23
_atom_site_aniso_U_13
_atom_site_aniso_U_12
Sn1 0.03674(14) 0.02648(13) 0.03387(14) -0.01280(9) -0.00261(9) -0.00361(9)
Si1 0.0395(5) 0.0343(5) 0.0356(5) -0.0115(4) -0.0064(4) -0.0024(4)
Si2 0.0492(6) 0.0262(5) 0.0476(6) -0.0094(4) -0.0090(5) -0.0023(4)
O1 0.0452(15) 0.0338(14) 0.0407(15) -0.0114(11) -0.0050(12) -0.0048(11)
N1 0.0364(16) 0.0335(16) 0.0358(16) -0.0128(13) -0.0071(13) -0.0061(12)
N2 0.0440(17) 0.0276(15) 0.0416(18) -0.0134(13) -0.0036(14) -0.0021(13)
N3 0.0470(19) 0.0291(16) 0.0348(17) -0.0124(13) -0.0039(14) 0.0005(13)
C1 0.042(2) 0.0349(19) 0.0353(19) -0.0138(15) -0.0070(15) -0.0090(15)
C2 0.066(3) 0.051(3) 0.039(2) -0.0098(19) -0.008(2) -0.026(2)
C3 0.045(2) 0.038(2) 0.060(3) -0.0193(19) -0.012(2) -0.0059(17)
C4 0.039(2) 0.045(2) 0.044(2) -0.0195(18) -0.0042(17) -0.0075(17)
C5 0.091(4) 0.067(3) 0.046(3) 0.000(2) -0.018(3) -0.045(3)
C6 0.070(3) 0.065(3) 0.054(3) -0.016(2) -0.003(2) -0.035(3)
C7 0.051(2) 0.051(3) 0.050(2) -0.020(2) -0.0099(19) -0.017(2)
C8 0.061(3) 0.044(2) 0.071(3) -0.025(2) -0.017(2) -0.012(2)
C9 0.062(3) 0.032(2) 0.093(4) -0.023(2) -0.025(3) -0.004(2)
C10 0.094(4) 0.040(3) 0.094(4) 0.006(3) -0.047(4) -0.029(3)
C11 0.045(2) 0.046(2) 0.061(3) -0.016(2) -0.020(2) 0.0040(18)
C12 0.053(2) 0.046(2) 0.039(2) -0.0148(18) -0.0043(18) -0.0084(19)
C13 0.069(3) 0.047(3) 0.090(4) -0.033(3) -0.035(3) 0.020(2)
C14 0.088(4) 0.044(3) 0.055(3) -0.004(2) -0.013(3) -0.025(3)
C15 0.048(2) 0.0268(18) 0.040(2) -0.0171(15) 0.0011(16) -0.0058(15)
C16 0.058(3) 0.033(2) 0.053(3) -0.0185(18) -0.003(2) -0.0076(18)
C17 0.052(2) 0.039(2) 0.049(2) -0.0186(18) -0.0096(19) -0.0050(18)
C18 0.050(2) 0.054(3) 0.050(3) -0.021(2) 0.009(2) -0.017(2)
C19 0.070(3) 0.035(2) 0.058(3) -0.026(2) 0.001(2) -0.009(2)
C20 0.066(3) 0.066(3) 0.066(3) -0.040(3) 0.007(3) 0.002(3)
C21 0.067(3) 0.067(3) 0.052(3) -0.023(2) 0.020(2) -0.026(3)
C22 0.103(4) 0.055(3) 0.038(2) -0.017(2) 0.005(3) -0.027(3)
C23 0.070(3) 0.042(2) 0.054(3) -0.019(2) -0.012(2) -0.006(2)
C24 0.067(3) 0.050(3) 0.052(3) -0.024(2) -0.003(2) -0.019(2)
C25 0.046(2) 0.0278(18) 0.0379(19) -0.0152(15) -0.0114(16) 0.0005(15)
C26 0.044(2) 0.0310(18) 0.039(2) -0.0160(15) -0.0099(16) 0.0000(15)
C27 0.059(3) 0.041(2) 0.039(2) -0.0183(17) -0.0087(19) 0.0047(19)
C28 0.071(3) 0.034(2) 0.047(2) -0.0178(18) -0.012(2) 0.0039(19)
C29 0.072(3) 0.0275(19) 0.043(2) -0.0113(16) -0.015(2) -0.0006(18)
C30 0.051(2) 0.035(2) 0.041(2) -0.0164(16) -0.0129(18) -0.0026(17)
C31 0.0352(18) 0.0318(18) 0.0385(19) -0.0168(15) -0.0021(15) 0.0004(14)
C32 0.0365(19) 0.041(2) 0.051(2) -0.0223(18) -0.0064(17) -0.0026(16)
C33 0.048(2) 0.041(2) 0.061(3) -0.021(2) -0.003(2) -0.0127(18)
C34 0.047(2) 0.046(2) 0.057(3) -0.014(2) 0.004(2) -0.0105(19)
C35 0.053(2) 0.038(2) 0.039(2) -0.0137(17) -0.0006(18) -0.0057(17)
C36 0.043(2) 0.0357(19) 0.037(2) -0.0165(16) -0.0003(16) -0.0045(15)
C37 0.066(3) 0.038(2) 0.053(3) -0.013(2) -0.003(2) -0.001(2)
C38 0.063(3) 0.039(2) 0.070(3) -0.028(2) -0.003(2) -0.010(2)
C39 0.088(4) 0.047(3) 0.080(4) -0.035(3) -0.004(3) -0.005(3)
C40 0.079(4) 0.056(3) 0.093(5) -0.044(3) 0.001(3) -0.008(3)
C41 0.065(4) 0.062(4) 0.120(6) -0.047(4) -0.011(4) 0.014(3)
C42 0.068(3) 0.065(3) 0.082(4) -0.041(3) -0.020(3) 0.002(3)
C43 0.050(2) 0.036(2) 0.042(2) -0.0112(16) -0.0135(18) -0.0064(17)
C44 0.058(3) 0.044(2) 0.053(3) -0.006(2) -0.014(2) -0.013(2)
C45 0.064(3) 0.064(3) 0.058(3) 0.009(2) -0.008(2) -0.014(3)
C46 0.078(4) 0.074(4) 0.043(3) -0.005(2) -0.006(2) 0.001(3)
C47 0.075(3) 0.065(3) 0.040(2) -0.018(2) -0.014(2) 0.006(3)
C48 0.053(2) 0.046(2) 0.040(2) -0.0168(18) -0.0150(19) -0.0028(18)

loop_
_atom_type_symbol
_atom_type_description
_atom_type_scat_dispersion_real
_atom_type_scat_dispersion_imag
_atom_type_scat_source
C C 0.0181 0.0091 'International Tables Vol C Tables 4.2.6.8 and 6.1.1.4'
H H 0.0000 0.0000 'International Tables Vol C Tables 4.2.6.8 and 6.1.1.4'
N N 0.0311 0.0180 'International Tables Vol C Tables 4.2.6.8 and 6.1.1.4'
O O 0.0492 0.0322 'International Tables Vol C Tables 4.2.6.8 and 6.1.1.4'
Si Si 0.2541 0.3302 'International Tables Vol C Tables 4.2.6.8 and 6.1.1.4'
Sn Sn 0.0259 5.4591 'International Tables Vol C Tables 4.2.6.8 and 6.1.1.4'

loop_
_geom_angle_atom_site_label_1
_geom_angle_atom_site_label_2
_geom_angle_atom_site_label_3
_geom_angle
_geom_angle_site_symmetry_1
_geom_angle_site_symmetry_3
_geom_angle_publ_flag
N2 Sn1 N3 108.94(13) . . ?
N2 Sn1 N1 109.22(13) . . ?
N3 Sn1 N1 112.91(13) . . ?
N2 Sn1 C31 123.55(14) . . ?
N3 Sn1 C31 82.02(14) . . ?
N1 Sn1 C31 116.69(13) . . ?
O1 Si1 N1 101.71(15) . . ?
O1 Si1 C11 109.16(19) . . ?
N1 Si1 C11 116.1(2) . . ?
O1 Si1 C12 105.50(18) . . ?
N1 Si1 C12 114.96(19) . . ?
C11 Si1 C12 108.6(2) . . ?
O1 Si2 N2 101.22(15) . . ?
O1 Si2 C13 108.6(2) . . ?
N2 Si2 C13 117.3(2) . . ?
O1 Si2 C14 105.5(2) . . ?
N2 Si2 C14 115.3(2) . . ?
C13 Si2 C14 107.9(3) . . ?
Si2 O1 Si1 138.69(19) . . ?
C1 N1 Si1 124.9(3) . . ?
C1 N1 Sn1 123.0(2) . . ?
Si1 N1 Sn1 108.45(16) . . ?
C15 N2 Si2 125.7(3) . . ?
C15 N2 Sn1 122.3(2) . . ?
Si2 N2 Sn1 110.31(17) . . ?
C25 N3 Sn1 108.1(3) . . ?
C25 N3 H3 111(4) . . ?
Sn1 N3 H3 131(4) . . ?
N1 C1 C2 111.5(3) . . ?
N1 C1 C3 111.3(3) . . ?
C2 C1 C3 109.0(4) . . ?
N1 C1 C4 110.1(3) . . ?
C2 C1 C4 107.7(3) . . ?
C3 C1 C4 107.2(3) . . ?
C1 C2 C5 111.1(4) . . ?
C1 C2 H2A 109.4 . . ?
C5 C2 H2A 109.4 . . ?
C1 C2 H2B 109.4 . . ?
C5 C2 H2B 109.4 . . ?
H2A C2 H2B 108.0 . . ?
C9 C3 C1 111.1(4) . . ?
C9 C3 H3A 109.4 . . ?
C1 C3 H3A 109.4 . . ?
C9 C3 H3B 109.4 . . ?
C1 C3 H3B 109.4 . . ?
H3A C3 H3B 108.0 . . ?
C7 C4 C1 110.8(4) . . ?
C7 C4 H4A 109.5 . . ?
C1 C4 H4A 109.5 . . ?
C7 C4 H4B 109.5 . . ?
C1 C4 H4B 109.5 . . ?
H4A C4 H4B 108.1 . . ?
C6 C5 C2 109.3(5) . . ?
C6 C5 C10 109.2(5) . . ?
C2 C5 C10 109.6(5) . . ?
C6 C5 H5 109.6 . . ?
C2 C5 H5 109.6 . . ?
C10 C5 H5 109.6 . . ?
C7 C6 C5 109.3(4) . . ?
C7 C6 H6A 109.8 . . ?
C5 C6 H6A 109.8 . . ?
C7 C6 H6B 109.8 . . ?
C5 C6 H6B 109.8 . . ?
H6A C6 H6B 108.3 . . ?
C6 C7 C8 110.3(5) . . ?
C6 C7 C4 109.6(4) . . ?
C8 C7 C4 109.1(4) . . ?
C6 C7 H7 109.3 . . ?
C8 C7 H7 109.3 . . ?
C4 C7 H7 109.3 . . ?
C7 C8 C9 108.8(4) . . ?
C7 C8 H8A 109.9 . . ?
C9 C8 H8A 109.9 . . ?
C7 C8 H8B 109.9 . . ?
C9 C8 H8B 109.9 . . ?
H8A C8 H8B 108.3 . . ?
C10 C9 C3 109.5(4) . . ?
C10 C9 C8 110.0(5) . . ?
C3 C9 C8 109.0(4) . . ?
C10 C9 H9 109.4 . . ?
C3 C9 H9 109.4 . . ?
C8 C9 H9 109.4 . . ?
C9 C10 C5 109.7(4) . . ?
C9 C10 H10A 109.7 . . ?
C5 C10 H10A 109.7 . . ?
C9 C10 H10B 109.7 . . ?
C5 C10 H10B 109.7 . . ?
H10A C10 H10B 108.2 . . ?
Si1 C11 H11A 109.5 . . ?
Si1 C11 H11B 109.5 . . ?
H11A C11 H11B 109.5 . . ?
Si1 C11 H11C 109.5 . . ?
H11A C11 H11C 109.5 . . ?
H11B C11 H11C 109.5 . . ?
Si1 C12 H12A 109.5 . . ?
Si1 C12 H12B 109.5 . . ?
H12A C12 H12B 109.5 . . ?
Si1 C12 H12C 109.5 . . ?
H12A C12 H12C 109.5 . . ?
H12B C12 H12C 109.5 . . ?
Si2 C13 H13A 109.5 . . ?
Si2 C13 H13B 109.5 . . ?
H13A C13 H13B 109.5 . . ?
Si2 C13 H13C 109.5 . . ?
H13A C13 H13C 109.5 . . ?
H13B C13 H13C 109.5 . . ?
Si2 C14 H14A 109.5 . . ?
Si2 C14 H14B 109.5 . . ?
H14A C14 H14B 109.5 . . ?
Si2 C14 H14C 109.5 . . ?
H14A C14 H14C 109.5 . . ?
H14B C14 H14C 109.5 . . ?
N2 C15 C18 110.2(3) . . ?
N2 C15 C16 110.9(3) . . ?
C18 C15 C16 108.7(3) . . ?
N2 C15 C17 111.8(3) . . ?
C18 C15 C17 109.7(4) . . ?
C16 C15 C17 105.5(3) . . ?
C15 C16 C19 110.7(4) . . ?
C15 C16 H16A 109.5 . . ?
C19 C16 H16A 109.5 . . ?
C15 C16 H16B 109.5 . . ?
C19 C16 H16B 109.5 . . ?
H16A C16 H16B 108.1 . . ?
C15 C17 C23 110.6(4) . . ?
C15 C17 H17A 109.5 . . ?
C23 C17 H17A 109.5 . . ?
C15 C17 H17B 109.5 . . ?
C23 C17 H17B 109.5 . . ?
H17A C17 H17B 108.1 . . ?
C15 C18 C21 111.5(4) . . ?
C15 C18 H18A 109.3 . . ?
C21 C18 H18A 109.3 . . ?
C15 C18 H18B 109.3 . . ?
C21 C18 H18B 109.3 . . ?
H18A C18 H18B 108.0 . . ?
C20 C19 C24 109.4(5) . . ?
C20 C19 C16 109.4(4) . . ?
C24 C19 C16 110.1(4) . . ?
C20 C19 H19 109.3 . . ?
C24 C19 H19 109.3 . . ?
C16 C19 H19 109.3 . . ?
C19 C20 C21 109.8(4) . . ?
C19 C20 H20A 109.7 . . ?
C21 C20 H20A 109.7 . . ?
C19 C20 H20B 109.7 . . ?
C21 C20 H20B 109.7 . . ?
H20A C20 H20B 108.2 . . ?
C22 C21 C18 108.6(4) . . ?
C22 C21 C20 109.8(5) . . ?
C18 C21 C20 109.3(5) . . ?
C22 C21 H21 109.7 . . ?
C18 C21 H21 109.7 . . ?
C20 C21 H21 109.7 . . ?
C21 C22 C23 109.9(4) . . ?
C21 C22 H22A 109.7 . . ?
C23 C22 H22A 109.7 . . ?
C21 C22 H22B 109.7 . . ?
C23 C22 H22B 109.7 . . ?
H22A C22 H22B 108.2 . . ?
C24 C23 C22 110.0(4) . . ?
C24 C23 C17 108.4(4) . . ?
C22 C23 C17 109.6(4) . . ?
C24 C23 H23 109.6 . . ?
C22 C23 H23 109.6 . . ?
C17 C23 H23 109.6 . . ?
C19 C24 C23 109.3(4) . . ?
C19 C24 H24A 109.8 . . ?
C23 C24 H24A 109.8 . . ?
C19 C24 H24B 109.8 . . ?
C23 C24 H24B 109.8 . . ?
H24A C24 H24B 108.3 . . ?
C30 C25 N3 121.3(4) . . ?
C30 C25 C26 121.3(3) . . ?
N3 C25 C26 117.3(3) . . ?
C27 C26 C25 117.6(4) . . ?
C27 C26 C31 123.6(4) . . ?
C25 C26 C31 118.8(3) . . ?
C26 C27 C28 122.3(4) . . ?
C26 C27 H27 118.8 . . ?
C28 C27 H27 118.8 . . ?
C29 C28 C27 118.1(4) . . ?
C29 C28 C37 119.2(4) . . ?
C27 C28 C37 122.7(4) . . ?
C28 C29 C30 122.5(4) . . ?
C28 C29 H29 118.8 . . ?
C30 C29 H29 118.8 . . ?
C29 C30 C25 118.1(4) . . ?
C29 C30 C43 122.0(4) . . ?
C25 C30 C43 119.9(4) . . ?
C26 C31 C32 109.1(3) . . ?
C26 C31 C36 114.1(3) . . ?
C32 C31 C36 109.6(3) . . ?
C26 C31 Sn1 99.1(2) . . ?
C32 C31 Sn1 109.7(2) . . ?
C36 C31 Sn1 114.8(3) . . ?
C33 C32 C31 114.0(4) . . ?
C33 C32 H32A 108.8 . . ?
C31 C32 H32A 108.8 . . ?
C33 C32 H32B 108.8 . . ?
C31 C32 H32B 108.8 . . ?
H32A C32 H32B 107.7 . . ?
C32 C33 C34 111.1(4) . . ?
C32 C33 H33A 109.4 . . ?
C34 C33 H33A 109.4 . . ?
C32 C33 H33B 109.4 . . ?
C34 C33 H33B 109.4 . . ?
H33A C33 H33B 108.0 . . ?
C35 C34 C33 110.9(4) . . ?
C35 C34 H34A 109.5 . . ?
C33 C34 H34A 109.5 . . ?
C35 C34 H34B 109.5 . . ?
C33 C34 H34B 109.5 . . ?
H34A C34 H34B 108.1 . . ?
C34 C35 C36 110.9(4) . . ?
C34 C35 H35A 109.5 . . ?
C36 C35 H35A 109.5 . . ?
C34 C35 H35B 109.5 . . ?
C36 C35 H35B 109.5 . . ?
H35A C35 H35B 108.0 . . ?
C35 C36 C31 112.4(3) . . ?
C35 C36 H36A 109.1 . . ?
C31 C36 H36A 109.1 . . ?
C35 C36 H36B 109.1 . . ?
C31 C36 H36B 109.1 . . ?
H36A C36 H36B 107.8 . . ?
C42 C37 C38 109.6(4) . . ?
C42 C37 C28 111.4(4) . . ?
C38 C37 C28 115.0(4) . . ?
C42 C37 H37 106.8 . . ?
C38 C37 H37 106.8 . . ?
C28 C37 H37 106.8 . . ?
C37 C38 C39 113.1(5) . . ?
C37 C38 H38A 109.0 . . ?
C39 C38 H38A 109.0 . . ?
C37 C38 H38B 109.0 . . ?
C39 C38 H38B 109.0 . . ?
H38A C38 H38B 107.8 . . ?
C40 C39 C38 111.8(5) . . ?
C40 C39 H39A 109.2 . . ?
C38 C39 H39A 109.2 . . ?
C40 C39 H39B 109.2 . . ?
C38 C39 H39B 109.2 . . ?
H39A C39 H39B 107.9 . . ?
C39 C40 C41 112.6(5) . . ?
C39 C40 H40A 109.1 . . ?
C41 C40 H40A 109.1 . . ?
C39 C40 H40B 109.1 . . ?
C41 C40 H40B 109.1 . . ?
H40A C40 H40B 107.8 . . ?
C42 C41 C40 107.6(6) . . ?
C42 C41 H41A 110.2 . . ?
C40 C41 H41A 110.2 . . ?
C42 C41 H41B 110.2 . . ?
C40 C41 H41B 110.2 . . ?
H41A C41 H41B 108.5 . . ?
C37 C42 C41 112.7(5) . . ?
C37 C42 H42A 109.0 . . ?
C41 C42 H42A 109.0 . . ?
C37 C42 H42B 109.0 . . ?
C41 C42 H42B 109.0 . . ?
H42A C42 H42B 107.8 . . ?
C30 C43 C44 116.2(4) . . ?
C30 C43 C48 111.4(4) . . ?
C44 C43 C48 109.6(4) . . ?
C30 C43 H43 106.3 . . ?
C44 C43 H43 106.3 . . ?
C48 C43 H43 106.3 . . ?
C45 C44 C43 110.9(4) . . ?
C45 C44 H44A 109.5 . . ?
C43 C44 H44A 109.5 . . ?
C45 C44 H44B 109.5 . . ?
C43 C44 H44B 109.5 . . ?
H44A C44 H44B 108.1 . . ?
C46 C45 C44 111.5(5) . . ?
C46 C45 H45A 109.3 . . ?
C44 C45 H45A 109.3 . . ?
C46 C45 H45B 109.3 . . ?
C44 C45 H45B 109.3 . . ?
H45A C45 H45B 108.0 . . ?
C45 C46 C47 110.8(4) . . ?
C45 C46 H46A 109.5 . . ?
C47 C46 H46A 109.5 . . ?
C45 C46 H46B 109.5 . . ?
C47 C46 H46B 109.5 . . ?
H46A C46 H46B 108.1 . . ?
C46 C47 C48 111.7(4) . . ?
C46 C47 H47A 109.3 . . ?
C48 C47 H47A 109.3 . . ?
C46 C47 H47B 109.3 . . ?
C48 C47 H47B 109.3 . . ?
H47A C47 H47B 107.9 . . ?
C47 C48 C43 111.2(4) . . ?
C47 C48 H48A 109.4 . . ?
C43 C48 H48A 109.4 . . ?
C47 C48 H48B 109.4 . . ?
C43 C48 H48B 109.4 . . ?
H48A C48 H48B 108.0 . . ?

loop_
_geom_bond_atom_site_label_1
_geom_bond_atom_site_label_2
_geom_bond_distance
_geom_bond_site_symmetry_2
_geom_bond_publ_flag
Sn1 N2 2.053(3) . ?
Sn1 N3 2.063(3) . ?
Sn1 N1 2.090(3) . ?
Sn1 C31 2.202(4) . ?
Si1 O1 1.657(3) . ?
Si1 N1 1.718(3) . ?
Si1 C11 1.864(5) . ?
Si1 C12 1.865(4) . ?
Si2 O1 1.652(3) . ?
Si2 N2 1.714(4) . ?
Si2 C13 1.857(5) . ?
Si2 C14 1.857(5) . ?
N1 C1 1.483(5) . ?
N2 C15 1.493(5) . ?
N3 C25 1.407(5) . ?
N3 H3 0.83(6) . ?
C1 C2 1.525(6) . ?
C1 C3 1.546(6) . ?
C1 C4 1.549(6) . ?
C2 C5 1.539(6) . ?
C2 H2A 0.9900 . ?
C2 H2B 0.9900 . ?
C3 C9 1.535(6) . ?
C3 H3A 0.9900 . ?
C3 H3B 0.9900 . ?
C4 C7 1.541(6) . ?
C4 H4A 0.9900 . ?
C4 H4B 0.9900 . ?
C5 C6 1.528(8) . ?
C5 C10 1.539(10) . ?
C5 H5 1.0000 . ?
C6 C7 1.522(7) . ?
C6 H6A 0.9900 . ?
C6 H6B 0.9900 . ?
C7 C8 1.531(7) . ?
C7 H7 1.0000 . ?
C8 C9 1.537(7) . ?
C8 H8A 0.9900 . ?
C8 H8B 0.9900 . ?
C9 C10 1.515(9) . ?
C9 H9 1.0000 . ?
C10 H10A 0.9900 . ?
C10 H10B 0.9900 . ?
C11 H11A 0.9800 . ?
C11 H11B 0.9800 . ?
C11 H11C 0.9800 . ?
C12 H12A 0.9800 . ?
C12 H12B 0.9800 . ?
C12 H12C 0.9800 . ?
C13 H13A 0.9800 . ?
C13 H13B 0.9800 . ?
C13 H13C 0.9800 . ?
C14 H14A 0.9800 . ?
C14 H14B 0.9800 . ?
C14 H14C 0.9800 . ?
C15 C18 1.525(6) . ?
C15 C16 1.537(5) . ?
C15 C17 1.543(6) . ?
C16 C19 1.550(6) . ?
C16 H16A 0.9900 . ?
C16 H16B 0.9900 . ?
C17 C23 1.549(6) . ?
C17 H17A 0.9900 . ?
C17 H17B 0.9900 . ?
C18 C21 1.528(7) . ?
C18 H18A 0.9900 . ?
C18 H18B 0.9900 . ?
C19 C20 1.508(8) . ?
C19 C24 1.510(8) . ?
C19 H19 1.0000 . ?
C20 C21 1.537(8) . ?
C20 H20A 0.9900 . ?
C20 H20B 0.9900 . ?
C21 C22 1.514(9) . ?
C21 H21 1.0000 . ?
C22 C23 1.526(8) . ?
C22 H22A 0.9900 . ?
C22 H22B 0.9900 . ?
C23 C24 1.524(6) . ?
C23 H23 1.0000 . ?
C24 H24A 0.9900 . ?
C24 H24B 0.9900 . ?
C25 C30 1.404(6) . ?
C25 C26 1.415(6) . ?
C26 C27 1.386(6) . ?
C26 C31 1.526(6) . ?
C27 C28 1.406(6) . ?
C27 H27 0.9500 . ?
C28 C29 1.376(7) . ?
C28 C37 1.514(6) . ?
C29 C30 1.392(6) . ?
C29 H29 0.9500 . ?
C30 C43 1.505(6) . ?
C31 C32 1.538(5) . ?
C31 C36 1.543(5) . ?
C32 C33 1.517(6) . ?
C32 H32A 0.9900 . ?
C32 H32B 0.9900 . ?
C33 C34 1.525(7) . ?
C33 H33A 0.9900 . ?
C33 H33B 0.9900 . ?
C34 C35 1.519(6) . ?
C34 H34A 0.9900 . ?
C34 H34B 0.9900 . ?
C35 C36 1.520(6) . ?
C35 H35A 0.9900 . ?
C35 H35B 0.9900 . ?
C36 H36A 0.9900 . ?
C36 H36B 0.9900 . ?
C37 C42 1.488(8) . ?
C37 C38 1.498(7) . ?
C37 H37 1.0000 . ?
C38 C39 1.522(7) . ?
C38 H38A 0.9900 . ?
C38 H38B 0.9900 . ?
C39 C40 1.432(9) . ?
C39 H39A 0.9900 . ?
C39 H39B 0.9900 . ?
C40 C41 1.562(10) . ?
C40 H40A 0.9900 . ?
C40 H40B 0.9900 . ?
C41 C42 1.539(7) . ?
C41 H41A 0.9900 . ?
C41 H41B 0.9900 . ?
C42 H42A 0.9900 . ?
C42 H42B 0.9900 . ?
C43 C44 1.530(6) . ?
C43 C48 1.545(6) . ?
C43 H43 1.0000 . ?
C44 C45 1.528(8) . ?
C44 H44A 0.9900 . ?
C44 H44B 0.9900 . ?
C45 C46 1.515(9) . ?
C45 H45A 0.9900 . ?
C45 H45B 0.9900 . ?
C46 C47 1.516(8) . ?
C46 H46A 0.9900 . ?
C46 H46B 0.9900 . ?
C47 C48 1.518(7) . ?
C47 H47A 0.9900 . ?
C47 H47B 0.9900 . ?
C48 H48A 0.9900 . ?
C48 H48B 0.9900 . ?

loop_
_geom_torsion_atom_site_label_1
_geom_torsion_atom_site_label_2
_geom_torsion_atom_site_label_3
_geom_torsion_atom_site_label_4
_geom_torsion
_geom_torsion_site_symmetry_1
_geom_torsion_site_symmetry_2
_geom_torsion_site_symmetry_3
_geom_torsion_site_symmetry_4
_geom_torsion_publ_flag
N2 Si2 O1 Si1 76.1(3) . . . . ?
C13 Si2 O1 Si1 -48.0(4) . . . . ?
C14 Si2 O1 Si1 -163.5(3) . . . . ?
N1 Si1 O1 Si2 -68.1(3) . . . . ?
C11 Si1 O1 Si2 55.2(4) . . . . ?
C12 Si1 O1 Si2 171.6(3) . . . . ?
O1 Si1 N1 C1 -170.9(3) . . . . ?
C11 Si1 N1 C1 70.7(4) . . . . ?
C12 Si1 N1 C1 -57.5(4) . . . . ?
O1 Si1 N1 Sn1 -12.11(19) . . . . ?
C11 Si1 N1 Sn1 -130.5(2) . . . . ?
C12 Si1 N1 Sn1 101.3(2) . . . . ?
O1 Si2 N2 C15 -164.5(3) . . . . ?
C13 Si2 N2 C15 -46.6(4) . . . . ?
C14 Si2 N2 C15 82.2(4) . . . . ?
O1 Si2 N2 Sn1 0.9(2) . . . . ?
C13 Si2 N2 Sn1 118.8(2) . . . . ?
C14 Si2 N2 Sn1 -112.4(2) . . . . ?
Si1 N1 C1 C2 -150.4(3) . . . . ?
Sn1 N1 C1 C2 53.7(4) . . . . ?
Si1 N1 C1 C3 87.7(4) . . . . ?
Sn1 N1 C1 C3 -68.2(4) . . . . ?
Si1 N1 C1 C4 -31.0(4) . . . . ?
Sn1 N1 C1 C4 173.1(2) . . . . ?
N1 C1 C2 C5 179.8(4) . . . . ?
C3 C1 C2 C5 -57.0(5) . . . . ?
C4 C1 C2 C5 59.0(5) . . . . ?
N1 C1 C3 C9 -179.4(4) . . . . ?
C2 C1 C3 C9 57.3(5) . . . . ?
C4 C1 C3 C9 -59.0(5) . . . . ?
N1 C1 C4 C7 179.9(3) . . . . ?
C2 C1 C4 C7 -58.4(4) . . . . ?
C3 C1 C4 C7 58.8(4) . . . . ?
C1 C2 C5 C6 -60.9(6) . . . . ?
C1 C2 C5 C10 58.7(6) . . . . ?
C2 C5 C6 C7 60.0(6) . . . . ?
C10 C5 C6 C7 -59.9(6) . . . . ?
C5 C6 C7 C8 60.4(5) . . . . ?
C5 C6 C7 C4 -59.8(6) . . . . ?
C1 C4 C7 C6 59.7(5) . . . . ?
C1 C4 C7 C8 -61.1(5) . . . . ?
C6 C7 C8 C9 -59.5(5) . . . . ?
C4 C7 C8 C9 60.9(5) . . . . ?
C1 C3 C9 C10 -59.3(5) . . . . ?
C1 C3 C9 C8 61.1(6) . . . . ?
C7 C8 C9 C10 59.2(5) . . . . ?
C7 C8 C9 C3 -60.9(6) . . . . ?
C3 C9 C10 C5 59.9(5) . . . . ?
C8 C9 C10 C5 -59.9(5) . . . . ?
C6 C5 C10 C9 60.0(5) . . . . ?
C2 C5 C10 C9 -59.7(5) . . . . ?
Si2 N2 C15 C18 93.3(4) . . . . ?
Sn1 N2 C15 C18 -70.5(4) . . . . ?
Si2 N2 C15 C16 -27.1(5) . . . . ?
Sn1 N2 C15 C16 169.1(3) . . . . ?
Si2 N2 C15 C17 -144.5(3) . . . . ?
Sn1 N2 C15 C17 51.7(4) . . . . ?
N2 C15 C16 C19 178.6(4) . . . . ?
C18 C15 C16 C19 57.3(5) . . . . ?
C17 C15 C16 C19 -60.3(5) . . . . ?
N2 C15 C17 C23 -177.4(3) . . . . ?
C18 C15 C17 C23 -54.9(5) . . . . ?
C16 C15 C17 C23 62.0(4) . . . . ?
N2 C15 C18 C21 -179.5(4) . . . . ?
C16 C15 C18 C21 -57.8(6) . . . . ?
C17 C15 C18 C21 57.1(5) . . . . ?
C15 C16 C19 C20 -59.4(5) . . . . ?
C15 C16 C19 C24 60.8(5) . . . . ?
C24 C19 C20 C21 -60.6(6) . . . . ?
C16 C19 C20 C21 60.0(6) . . . . ?
C15 C18 C21 C22 -60.5(5) . . . . ?
C15 C18 C21 C20 59.2(6) . . . . ?
C19 C20 C21 C22 59.1(6) . . . . ?
C19 C20 C21 C18 -59.9(6) . . . . ?
C18 C21 C22 C23 61.8(5) . . . . ?
C20 C21 C22 C23 -57.6(5) . . . . ?
C21 C22 C23 C24 58.4(5) . . . . ?
C21 C22 C23 C17 -60.7(5) . . . . ?
C15 C17 C23 C24 -63.0(5) . . . . ?
C15 C17 C23 C22 57.0(5) . . . . ?
C20 C19 C24 C23 61.0(5) . . . . ?
C16 C19 C24 C23 -59.2(5) . . . . ?
C22 C23 C24 C19 -59.8(5) . . . . ?
C17 C23 C24 C19 59.9(5) . . . . ?
Sn1 N3 C25 C30 -152.4(3) . . . . ?
Sn1 N3 C25 C26 25.1(4) . . . . ?
C30 C25 C26 C27 1.5(6) . . . . ?
N3 C25 C26 C27 -175.9(4) . . . . ?
C30 C25 C26 C31 -178.5(4) . . . . ?
N3 C25 C26 C31 4.1(5) . . . . ?
C25 C26 C27 C28 1.0(7) . . . . ?
C31 C26 C27 C28 -179.0(4) . . . . ?
C26 C27 C28 C29 -3.5(7) . . . . ?
C26 C27 C28 C37 176.8(5) . . . . ?
C27 C28 C29 C30 3.6(8) . . . . ?
C37 C28 C29 C30 -176.7(5) . . . . ?
C28 C29 C30 C25 -1.2(7) . . . . ?
C28 C29 C30 C43 178.0(4) . . . . ?
N3 C25 C30 C29 175.9(4) . . . . ?
C26 C25 C30 C29 -1.4(6) . . . . ?
N3 C25 C30 C43 -3.3(6) . . . . ?
C26 C25 C30 C43 179.4(4) . . . . ?
C27 C26 C31 C32 -93.3(5) . . . . ?
C25 C26 C31 C32 86.7(4) . . . . ?
C27 C26 C31 C36 29.7(6) . . . . ?
C25 C26 C31 C36 -150.3(4) . . . . ?
C27 C26 C31 Sn1 152.2(4) . . . . ?
C25 C26 C31 Sn1 -27.9(4) . . . . ?
C26 C31 C32 C33 177.0(3) . . . . ?
C36 C31 C32 C33 51.4(4) . . . . ?
Sn1 C31 C32 C33 -75.5(4) . . . . ?
C31 C32 C33 C34 -53.6(5) . . . . ?
C32 C33 C34 C35 55.6(5) . . . . ?
C33 C34 C35 C36 -57.6(5) . . . . ?
C34 C35 C36 C31 57.0(5) . . . . ?
C26 C31 C36 C35 -175.4(3) . . . . ?
C32 C31 C36 C35 -52.7(4) . . . . ?
Sn1 C31 C36 C35 71.2(4) . . . . ?
C29 C28 C37 C42 -104.2(6) . . . . ?
C27 C28 C37 C42 75.5(6) . . . . ?
C29 C28 C37 C38 130.3(5) . . . . ?
C27 C28 C37 C38 -50.0(7) . . . . ?
C42 C37 C38 C39 54.0(6) . . . . ?
C28 C37 C38 C39 -179.6(5) . . . . ?
C37 C38 C39 C40 -54.5(7) . . . . ?
C38 C39 C40 C41 54.9(7) . . . . ?
C39 C40 C41 C42 -55.5(7) . . . . ?
C38 C37 C42 C41 -56.7(7) . . . . ?
C28 C37 C42 C41 174.9(5) . . . . ?
C40 C41 C42 C37 56.3(7) . . . . ?
C29 C30 C43 C44 -17.0(6) . . . . ?
C25 C30 C43 C44 162.2(4) . . . . ?
C29 C30 C43 C48 109.5(5) . . . . ?
C25 C30 C43 C48 -71.3(5) . . . . ?
C30 C43 C44 C45 -176.3(4) . . . . ?
C48 C43 C44 C45 56.3(5) . . . . ?
C43 C44 C45 C46 -57.1(6) . . . . ?
C44 C45 C46 C47 55.9(6) . . . . ?
C45 C46 C47 C48 -55.5(6) . . . . ?
C46 C47 C48 C43 56.1(6) . . . . ?
C30 C43 C48 C47 174.0(4) . . . . ?
C44 C43 C48 C47 -56.1(5) . . . . ?
